data_2212303
loop_
_publ_author_name
'Trovitch, Ryan J.'
'Rarig, Randy S.'
'Zubieta, Jon A.'
'LaDuca, Robert L.'

_publ_section_title
;A coordination polymer with conformationally distinct layers:
 poly[(\m-1,3-di-4-pyridylpropane-\k^2^<i>N</i>:<i>N</i>')bis(\m~3~-thiocyanato-\k^3^<i>N</i>,<i>S</i>:<i>S</i>)dicopper(I)]
;
_journal_coeditor_code NG2187
_journal_issue 2
_journal_name_full 'Acta Crystallographica Section E'
_journal_page_first m339
_journal_page_last m341
_journal_paper_doi 10.1107/S1600536806055395
_journal_volume 63
_journal_year 2007
_chemical_formula_iupac '[Cu2 (S C N)2 (C13 H14 N2)]'
_chemical_formula_moiety 'C30 H28 Cu4 N8 S4'
_chemical_formula_sum 'C30 H28 Cu4 N8 S4'
_chemical_formula_weight 883.00
_chemical_name_systematic
;
poly[(\m-1,3-di-4-pyridylpropane-\k^2^N:N')bis(\m~3~-thiocyanato-
\k^3^N,S:S)dicopper(I)]
;
_space_group_IT_number 14
_symmetry_cell_setting monoclinic
_symmetry_space_group_name_Hall '-P 2ybc'
_symmetry_space_group_name_H-M 'P 1 21/c 1'
_atom_sites_solution_hydrogens geom
_atom_sites_solution_primary direct
_atom_sites_solution_secondary difmap
_audit_creation_method SHELXL-97
_cell_angle_alpha 90.00
_cell_angle_beta 123.95(3)
_cell_angle_gamma 90.00
_cell_formula_units_Z 4
_cell_length_a 23.296(5)
_cell_length_b 5.7045(11)
_cell_length_c 30.675(6)
_cell_measurement_reflns_used 21991
_cell_measurement_temperature 94(2)
_cell_measurement_theta_max 28.32
_cell_measurement_theta_min 1.34
_cell_volume 3381.5(17)
_computing_cell_refinement SMART
_computing_data_collection 'SMART (Bruker, 2001)'
_computing_data_reduction 'SAINT-Plus (Bruker, 2003)'
_computing_molecular_graphics 'CrystalMaker (CrystalMaker, 2005)'
_computing_publication_material SHELXS97
_computing_structure_refinement 'SHELXL97 (Sheldrick, 1997)'
_computing_structure_solution 'SHELXS97 (Sheldrick, 1997)'
_diffrn_ambient_temperature 94(2)
_diffrn_measured_fraction_theta_full 0.980
_diffrn_measured_fraction_theta_max 0.980
_diffrn_measurement_device_type 'Bruker P4 area-detector'
_diffrn_measurement_method \w
_diffrn_radiation_monochromator graphite
_diffrn_radiation_source 'fine-focus sealed tube'
_diffrn_radiation_type MoK\a
_diffrn_radiation_wavelength 0.71073
_diffrn_reflns_av_R_equivalents 0.0890
_diffrn_reflns_av_sigmaI/netI 0.1275
_diffrn_reflns_limit_h_max 26
_diffrn_reflns_limit_h_min -31
_diffrn_reflns_limit_k_max 7
_diffrn_reflns_limit_k_min -7
_diffrn_reflns_limit_l_max 40
_diffrn_reflns_limit_l_min -39
_diffrn_reflns_number 21991
_diffrn_reflns_theta_full 28.32
_diffrn_reflns_theta_max 28.32
_diffrn_reflns_theta_min 1.34
_diffrn_standards_decay_% 0
_diffrn_standards_interval_count 0
_diffrn_standards_interval_time 0
_diffrn_standards_number 0
_exptl_absorpt_coefficient_mu 2.764
_exptl_absorpt_correction_T_max 0.575
_exptl_absorpt_correction_T_min 0.465
_exptl_absorpt_correction_type multi-scan
_exptl_absorpt_process_details '(SADABS; Sheldrick, 1996)'
_exptl_crystal_colour yellow
_exptl_crystal_density_diffrn 1.734
_exptl_crystal_density_method 'not measured'
_exptl_crystal_description block
_exptl_crystal_F_000 1776
_exptl_crystal_size_max 0.30
_exptl_crystal_size_mid 0.24
_exptl_crystal_size_min 0.20
_refine_diff_density_max 0.699
_refine_diff_density_min -0.656
_refine_ls_extinction_method none
_refine_ls_goodness_of_fit_ref 1.001
_refine_ls_hydrogen_treatment constr
_refine_ls_matrix_type full
_refine_ls_number_parameters 391
_refine_ls_number_reflns 8273
_refine_ls_number_restraints 0
_refine_ls_restrained_S_all 1.001
_refine_ls_R_factor_all 0.1259
_refine_ls_R_factor_gt 0.0561
_refine_ls_shift/su_max 0.000
_refine_ls_shift/su_mean 0.000
_refine_ls_structure_factor_coef Fsqd
_refine_ls_weighting_details 'calc w=1/[\s^2^(Fo^2^)+(0.0481P)^2^] where P=(Fo^2^+2Fc^2^)/3'
_refine_ls_weighting_scheme calc
_refine_ls_wR_factor_gt 0.0981
_refine_ls_wR_factor_ref 0.1268
_reflns_number_gt 4812
_reflns_number_total 8273
_reflns_threshold_expression I>2\s(I)
_cod_data_source_file ng2187.cif
_cod_data_source_block I
_cod_original_cell_volume 3381.4(17)
_cod_original_sg_symbol_H-M P21/c
_cod_database_code 2212303
_cod_database_fobs_code 2212303

loop_
_symmetry_equiv_pos_as_xyz
'x, y, z'
'-x, y+1/2, -z+1/2'
'-x, -y, -z'
'x, -y-1/2, z-1/2'

loop_
_atom_site_type_symbol
_atom_site_label
_atom_site_fract_x
_atom_site_fract_y
_atom_site_fract_z
_atom_site_U_iso_or_equiv
_atom_site_adp_type
_atom_site_calc_flag
_atom_site_refinement_flags
_atom_site_occupancy
Cu Cu1 0.39051(4) 0.64606(11) 0.30046(3) 0.01809(18) Uani d . 1
Cu Cu2 0.32806(4) 0.44795(11) 0.34942(3) 0.01749(18) Uani d . 1
Cu Cu3 0.08931(4) 0.66330(11) 0.38820(3) 0.01785(18) Uani d . 1
Cu Cu4 0.16365(4) 0.85323(11) 0.49132(3) 0.01868(18) Uani d . 1
S S1 0.45180(8) 0.4005(2) 0.37313(5) 0.0167(3) Uani d . 1
S S2 0.27177(8) 0.7006(2) 0.27239(5) 0.0152(3) Uani d . 1
S S3 0.21612(8) 0.6020(2) 0.46098(5) 0.0157(3) Uani d . 1
S S4 0.03777(7) 0.9131(2) 0.42067(5) 0.0150(3) Uani d . 1
N N1 0.3877(2) 0.5257(8) 0.23780(17) 0.0172(11) Uani d . 1
N N2 0.3455(3) 0.8479(8) -0.09229(17) 0.0178(11) Uani d . 1
N N3 0.4322(2) -0.0439(8) 0.32660(18) 0.0203(11) Uani d . 1
N N4 0.2909(2) 1.1536(8) 0.31531(17) 0.0159(10) Uani d . 1
N N5 0.0969(2) 0.8406(7) 0.33508(16) 0.0152(10) Uani d . 1
N N6 0.1562(2) 0.8246(7) 0.04410(17) 0.0157(10) Uani d . 1
N N7 0.2003(2) 0.1615(7) 0.49495(17) 0.0163(10) Uani d . 1
N N8 0.0512(2) 1.3587(8) 0.38827(16) 0.0157(10) Uani d . 1
C C1 0.4210(3) 0.6410(10) 0.2200(2) 0.0214(13) Uani d . 1
H H1 0.4443 0.7786 0.2369 0.026 Uiso calc R 1
C C2 0.4224(3) 0.5651(9) 0.1777(2) 0.0176(13) Uani d . 1
H H2 0.4455 0.6532 0.1665 0.021 Uiso calc R 1
C C3 0.3897(3) 0.3594(9) 0.15195(19) 0.0134(12) Uani d . 1
C C4 0.3546(3) 0.2428(10) 0.1696(2) 0.0174(13) Uani d . 1
H H4 0.3305 0.1061 0.1529 0.021 Uiso calc R 1
C C5 0.3551(3) 0.3280(9) 0.2121(2) 0.0202(13) Uani d . 1
H H5 0.3315 0.2438 0.2233 0.024 Uiso calc R 1
C C6 0.3930(3) 0.2621(9) 0.1078(2) 0.0163(13) Uani d . 1
H H6A 0.3585 0.1397 0.0903 0.020 Uiso calc R 1
H H6B 0.4380 0.1904 0.1226 0.020 Uiso calc R 1
C C7 0.3814(3) 0.4421(9) 0.06669(19) 0.0156(12) Uani d . 1
H H7A 0.4137 0.5707 0.0839 0.019 Uiso calc R 1
H H7B 0.3349 0.5049 0.0492 0.019 Uiso calc R 1
C C8 0.3913(3) 0.3311(9) 0.0257(2) 0.0196(13) Uani d . 1
H H8A 0.4385 0.2751 0.0429 0.024 Uiso calc R 1
H H8B 0.3605 0.1977 0.0096 0.024 Uiso calc R 1
C C9 0.2987(3) 0.6921(9) -0.0986(2) 0.0152(12) Uani d . 1
H H9 0.2544 0.7010 -0.1291 0.018 Uiso calc R 1
C C10 0.3118(3) 0.5187(10) -0.0628(2) 0.0178(13) Uani d . 1
H H10 0.2775 0.4115 -0.0701 0.021 Uiso calc R 1
C C11 0.3765(3) 0.5050(9) -0.0160(2) 0.0155(13) Uani d . 1
C C12 0.4251(3) 0.6683(10) -0.0089(2) 0.0238(14) Uani d . 1
H H12 0.4694 0.6663 0.0218 0.029 Uiso calc R 1
C C13 0.4082(3) 0.8327(10) -0.0468(2) 0.0264(15) Uani d . 1
H H13 0.4419 0.9400 -0.0408 0.032 Uiso calc R 1
C C14 0.4405(3) 0.1393(10) 0.3458(2) 0.0147(12) Uani d . 1
C C15 0.2827(3) 0.9684(9) 0.2976(2) 0.0143(12) Uani d . 1
C C16 0.0707(3) 0.7622(9) 0.2858(2) 0.0136(5) Uani d . 1
H H16 0.0480 0.6184 0.2758 0.016 Uiso calc R 1
C C17 0.0761(3) 0.8867(9) 0.2495(2) 0.0136(5) Uani d . 1
H H17 0.0570 0.8255 0.2160 0.016 Uiso calc R 1
C C18 0.1094(3) 1.1012(9) 0.2624(2) 0.0136(5) Uani d . 1
C C19 0.1377(3) 1.1803(9) 0.31378(19) 0.0136(5) Uani d . 1
H H19 0.1614 1.3221 0.3248 0.016 Uiso calc R 1
C C20 0.1303(3) 1.0468(9) 0.3483(2) 0.0136(5) Uani d . 1
H H20 0.1493 1.1032 0.3822 0.016 Uiso calc R 1
C C21 0.1163(3) 1.2471(9) 0.22448(19) 0.0138(12) Uani d . 1
H H21A 0.1576 1.3427 0.2444 0.017 Uiso calc R 1
H H21B 0.0769 1.3521 0.2059 0.017 Uiso calc R 1
C C22 0.1204(3) 1.1021(9) 0.18349(19) 0.0135(12) Uani d . 1
H H22A 0.1488 0.9644 0.2004 0.016 Uiso calc R 1
H H22B 0.0743 1.0495 0.1560 0.016 Uiso calc R 1
C C23 0.1508(3) 1.2443(9) 0.1590(2) 0.0156(12) Uani d . 1
H H23A 0.1228 1.3832 0.1424 0.019 Uiso calc R 1
H H23B 0.1972 1.2946 0.1863 0.019 Uiso calc R 1
C C24 0.1977(3) 0.7780(9) 0.0957(2) 0.0187(13) Uani d . 1
H H24 0.2277 0.6510 0.1066 0.022 Uiso calc R 1
C C25 0.1977(3) 0.9109(9) 0.1334(2) 0.0171(12) Uani d . 1
H H25 0.2275 0.8722 0.1687 0.021 Uiso calc R 1
C C26 0.1534(3) 1.1027(9) 0.1188(2) 0.0161(12) Uani d . 1
C C27 0.1106(3) 1.1487(9) 0.0654(2) 0.0167(12) Uani d . 1
H H27 0.0796 1.2733 0.0534 0.020 Uiso calc R 1
C C28 0.1140(3) 1.0091(9) 0.0303(2) 0.0195(13) Uani d . 1
H H28 0.0852 1.0456 -0.0053 0.023 Uiso calc R 1
C C29 0.2065(3) 0.3428(9) 0.48130(19) 0.0136(12) Uani d . 1
C C30 0.0457(3) 1.1773(9) 0.40196(19) 0.0123(12) Uani d . 1

loop_
_atom_site_aniso_label
_atom_site_aniso_U_11
_atom_site_aniso_U_22
_atom_site_aniso_U_33
_atom_site_aniso_U_12
_atom_site_aniso_U_13
_atom_site_aniso_U_23
Cu1 0.0290(4) 0.0112(3) 0.0190(4) 0.0008(3) 0.0164(4) -0.0012(3)
Cu2 0.0264(4) 0.0098(3) 0.0166(4) -0.0002(3) 0.0122(4) -0.0022(3)
Cu3 0.0269(4) 0.0117(3) 0.0188(4) 0.0003(3) 0.0152(4) 0.0038(3)
Cu4 0.0283(4) 0.0115(3) 0.0196(4) -0.0006(3) 0.0155(4) 0.0032(3)
S1 0.0181(8) 0.0113(7) 0.0171(8) -0.0010(6) 0.0076(7) -0.0013(6)
S2 0.0201(8) 0.0095(7) 0.0132(7) -0.0002(6) 0.0075(7) -0.0017(5)
S3 0.0192(8) 0.0105(7) 0.0204(8) -0.0001(6) 0.0129(7) 0.0026(6)
S4 0.0178(8) 0.0102(7) 0.0187(8) -0.0014(6) 0.0112(7) 0.0009(6)
N1 0.022(3) 0.016(2) 0.015(3) -0.001(2) 0.010(2) -0.001(2)
N2 0.025(3) 0.014(2) 0.017(3) 0.000(2) 0.013(2) -0.002(2)
N3 0.018(3) 0.016(3) 0.028(3) -0.002(2) 0.013(3) 0.001(2)
N4 0.017(3) 0.012(2) 0.021(3) 0.000(2) 0.012(2) -0.001(2)
N5 0.016(3) 0.014(2) 0.014(2) 0.002(2) 0.008(2) 0.0049(19)
N6 0.019(3) 0.016(2) 0.017(3) 0.000(2) 0.013(2) -0.001(2)
N7 0.019(3) 0.008(2) 0.020(3) 0.000(2) 0.010(2) 0.002(2)
N8 0.024(3) 0.014(2) 0.010(2) 0.003(2) 0.011(2) 0.0039(19)
C1 0.028(4) 0.013(3) 0.027(3) -0.005(3) 0.018(3) 0.000(3)
C2 0.024(3) 0.017(3) 0.017(3) -0.004(3) 0.014(3) -0.001(2)
C3 0.013(3) 0.015(3) 0.009(3) 0.008(2) 0.004(2) 0.005(2)
C4 0.021(3) 0.015(3) 0.021(3) -0.004(3) 0.014(3) -0.002(2)
C5 0.029(4) 0.016(3) 0.026(3) -0.007(3) 0.021(3) 0.001(3)
C6 0.021(3) 0.015(3) 0.016(3) 0.003(3) 0.013(3) -0.003(2)
C7 0.023(3) 0.014(3) 0.011(3) 0.001(3) 0.010(3) 0.002(2)
C8 0.024(3) 0.016(3) 0.020(3) 0.000(3) 0.013(3) -0.002(2)
C9 0.016(3) 0.017(3) 0.012(3) 0.005(2) 0.008(3) 0.004(2)
C10 0.021(3) 0.019(3) 0.020(3) 0.000(3) 0.015(3) 0.000(2)
C11 0.025(3) 0.014(3) 0.015(3) 0.005(3) 0.016(3) 0.001(2)
C12 0.029(4) 0.027(3) 0.008(3) -0.006(3) 0.005(3) 0.003(3)
C13 0.024(4) 0.030(4) 0.014(3) -0.011(3) 0.004(3) -0.005(3)
C14 0.013(3) 0.014(3) 0.018(3) 0.003(2) 0.009(3) 0.004(2)
C15 0.016(3) 0.013(3) 0.013(3) 0.003(2) 0.008(3) 0.006(2)
C16 0.0136(13) 0.0133(13) 0.0144(13) 0.0036(11) 0.0081(12) 0.0009(10)
C17 0.0136(13) 0.0133(13) 0.0144(13) 0.0036(11) 0.0081(12) 0.0009(10)
C18 0.0136(13) 0.0133(13) 0.0144(13) 0.0036(11) 0.0081(12) 0.0009(10)
C19 0.0136(13) 0.0133(13) 0.0144(13) 0.0036(11) 0.0081(12) 0.0009(10)
C20 0.0136(13) 0.0133(13) 0.0144(13) 0.0036(11) 0.0081(12) 0.0009(10)
C21 0.015(3) 0.013(3) 0.013(3) -0.005(2) 0.007(3) -0.002(2)
C22 0.015(3) 0.011(3) 0.014(3) -0.001(2) 0.008(3) -0.001(2)
C23 0.023(3) 0.013(3) 0.016(3) -0.005(3) 0.014(3) -0.004(2)
C24 0.030(4) 0.013(3) 0.020(3) 0.002(3) 0.018(3) 0.001(2)
C25 0.015(3) 0.020(3) 0.013(3) 0.000(3) 0.006(3) 0.004(2)
C26 0.021(3) 0.015(3) 0.019(3) -0.006(3) 0.015(3) 0.000(2)
C27 0.021(3) 0.012(3) 0.016(3) 0.001(3) 0.010(3) 0.005(2)
C28 0.022(3) 0.021(3) 0.014(3) 0.000(3) 0.010(3) 0.000(2)
C29 0.011(3) 0.016(3) 0.009(3) 0.000(2) 0.002(2) -0.003(2)
C30 0.014(3) 0.012(3) 0.009(3) 0.002(2) 0.005(2) -0.001(2)

loop_
_atom_type_symbol
_atom_type_description
_atom_type_scat_dispersion_real
_atom_type_scat_dispersion_imag
_atom_type_scat_source
C C 0.0033 0.0016 'International Tables Vol C Tables 4.2.6.8 and 6.1.1.4'
H H 0.0000 0.0000 'International Tables Vol C Tables 4.2.6.8 and 6.1.1.4'
N N 0.0061 0.0033 'International Tables Vol C Tables 4.2.6.8 and 6.1.1.4'
S S 0.1246 0.1234 'International Tables Vol C Tables 4.2.6.8 and 6.1.1.4'
Cu Cu 0.3201 1.2651 'International Tables Vol C Tables 4.2.6.8 and 6.1.1.4'

loop_
_geom_angle_atom_site_label_1
_geom_angle_atom_site_label_2
_geom_angle_atom_site_label_3
_geom_angle_site_symmetry_1
_geom_angle_site_symmetry_3
_geom_angle
_geom_angle_publ_flag
N3 Cu1 N1 1_565 . 116.35(19) y
N3 Cu1 S1 1_565 . 104.63(14) y
N1 Cu1 S1 . . 112.68(14) y
N3 Cu1 S2 1_565 . 103.68(14) y
N1 Cu1 S2 . . 106.55(15) y
S1 Cu1 S2 . . 112.77(6) y
N3 Cu1 Cu2 1_565 . 115.15(14) ?
N1 Cu1 Cu2 . . 128.11(14) ?
S1 Cu1 Cu2 . . 58.40(4) ?
S2 Cu1 Cu2 . . 54.38(4) ?
N4 Cu2 N2 1_545 4_576 144.51(19) y
N4 Cu2 S2 1_545 . 98.93(14) y
N2 Cu2 S2 4_576 . 104.87(14) y
N4 Cu2 S1 1_545 . 98.99(14) y
N2 Cu2 S1 4_576 . 100.10(15) y
S2 Cu2 S1 . . 104.42(6) y
N4 Cu2 Cu1 1_545 . 105.60(13) ?
N2 Cu2 Cu1 4_576 . 109.66(13) ?
S2 Cu2 Cu1 . . 53.77(4) ?
S1 Cu2 Cu1 . . 50.66(4) ?
N8 Cu3 N5 1_545 . 134.07(18) y
N8 Cu3 S4 1_545 . 101.20(13) y
N5 Cu3 S4 . . 109.15(13) y
N8 Cu3 S3 1_545 . 100.54(14) y
N5 Cu3 S3 . . 101.28(14) y
S4 Cu3 S3 . . 108.75(5) y
N8 Cu3 Cu4 1_545 . 109.48(12) ?
N5 Cu3 Cu4 . . 115.88(13) ?
S4 Cu3 Cu4 . . 56.51(4) ?
S3 Cu3 Cu4 . . 52.24(4) ?
N7 Cu4 N6 1_565 4_576 130.64(18) y
N7 Cu4 S3 1_565 . 105.26(14) y
N6 Cu4 S3 4_576 . 107.87(13) y
N7 Cu4 S4 1_565 . 101.04(14) y
N6 Cu4 S4 4_576 . 100.37(14) y
S3 Cu4 S4 . . 110.53(5) y
N7 Cu4 Cu3 1_565 . 112.75(13) ?
N6 Cu4 Cu3 4_576 . 115.72(14) ?
S3 Cu4 Cu3 . . 57.48(4) ?
S4 Cu4 Cu3 . . 53.06(4) ?
C14 S1 Cu1 . . 102.55(19) ?
C14 S1 Cu2 . . 96.6(2) ?
Cu1 S1 Cu2 . . 70.94(5) ?
C15 S2 Cu1 . . 96.0(2) ?
C15 S2 Cu2 . . 103.48(18) ?
Cu1 S2 Cu2 . . 71.85(5) ?
C29 S3 Cu4 . . 100.47(19) ?
C29 S3 Cu3 . . 96.73(19) ?
Cu4 S3 Cu3 . . 70.28(5) ?
C30 S4 Cu3 . . 102.50(19) ?
C30 S4 Cu4 . . 96.9(2) ?
Cu3 S4 Cu4 . . 70.43(5) ?
C5 N1 C1 . . 116.0(5) ?
C5 N1 Cu1 . . 123.7(4) ?
C1 N1 Cu1 . . 120.3(4) ?
C9 N2 C13 . . 115.7(5) ?
C9 N2 Cu2 . 4_575 121.5(4) ?
C13 N2 Cu2 . 4_575 122.1(4) ?
C14 N3 Cu1 . 1_545 157.4(5) ?
C15 N4 Cu2 . 1_565 165.3(5) ?
C20 N5 C16 . . 116.9(4) ?
C20 N5 Cu3 . . 119.6(3) ?
C16 N5 Cu3 . . 123.4(4) ?
C28 N6 C24 . . 116.6(4) ?
C28 N6 Cu4 . 4_575 121.6(4) ?
C24 N6 Cu4 . 4_575 121.6(4) ?
C29 N7 Cu4 . 1_545 159.3(4) ?
C30 N8 Cu3 . 1_565 160.8(5) ?
N1 C1 C2 . . 123.3(5) ?
N1 C1 H1 . . 118.3 ?
C2 C1 H1 . . 118.3 ?
C3 C2 C1 . . 120.4(5) ?
C3 C2 H2 . . 119.8 ?
C1 C2 H2 . . 119.8 ?
C4 C3 C2 . . 116.4(5) ?
C4 C3 C6 . . 121.0(5) ?
C2 C3 C6 . . 122.5(5) ?
C3 C4 C5 . . 120.4(5) ?
C3 C4 H4 . . 119.8 ?
C5 C4 H4 . . 119.8 ?
N1 C5 C4 . . 123.5(5) ?
N1 C5 H5 . . 118.3 ?
C4 C5 H5 . . 118.3 ?
C3 C6 C7 . . 114.8(4) ?
C3 C6 H6A . . 108.6 ?
C7 C6 H6A . . 108.6 ?
C3 C6 H6B . . 108.6 ?
C7 C6 H6B . . 108.6 ?
H6A C6 H6B . . 107.5 ?
C6 C7 C8 . . 111.1(4) ?
C6 C7 H7A . . 109.4 ?
C8 C7 H7A . . 109.4 ?
C6 C7 H7B . . 109.4 ?
C8 C7 H7B . . 109.4 ?
H7A C7 H7B . . 108.0 ?
C11 C8 C7 . . 110.9(4) ?
C11 C8 H8A . . 109.5 ?
C7 C8 H8A . . 109.5 ?
C11 C8 H8B . . 109.5 ?
C7 C8 H8B . . 109.5 ?
H8A C8 H8B . . 108.0 ?
N2 C9 C10 . . 124.2(5) ?
N2 C9 H9 . . 117.9 ?
C10 C9 H9 . . 117.9 ?
C9 C10 C11 . . 119.7(5) ?
C9 C10 H10 . . 120.2 ?
C11 C10 H10 . . 120.2 ?
C10 C11 C12 . . 116.4(5) ?
C10 C11 C8 . . 121.4(5) ?
C12 C11 C8 . . 122.1(5) ?
C13 C12 C11 . . 120.2(6) ?
C13 C12 H12 . . 119.9 ?
C11 C12 H12 . . 119.9 ?
N2 C13 C12 . . 123.8(6) ?
N2 C13 H13 . . 118.1 ?
C12 C13 H13 . . 118.1 ?
N3 C14 S1 . . 179.6(5) ?
N4 C15 S2 . . 179.4(7) ?
N5 C16 C17 . . 122.8(5) ?
N5 C16 H16 . . 118.6 ?
C17 C16 H16 . . 118.6 ?
C18 C17 C16 . . 120.8(5) ?
C18 C17 H17 . . 119.6 ?
C16 C17 H17 . . 119.6 ?
C17 C18 C19 . . 116.3(5) ?
C17 C18 C21 . . 123.4(5) ?
C19 C18 C21 . . 120.3(5) ?
C20 C19 C18 . . 120.0(5) ?
C20 C19 H19 . . 120.0 ?
C18 C19 H19 . . 120.0 ?
N5 C20 C19 . . 123.1(5) ?
N5 C20 H20 . . 118.4 ?
C19 C20 H20 . . 118.4 ?
C18 C21 C22 . . 114.3(4) ?
C18 C21 H21A . . 108.7 ?
C22 C21 H21A . . 108.7 ?
C18 C21 H21B . . 108.7 ?
C22 C21 H21B . . 108.7 ?
H21A C21 H21B . . 107.6 ?
C23 C22 C21 . . 111.9(4) ?
C23 C22 H22A . . 109.2 ?
C21 C22 H22A . . 109.2 ?
C23 C22 H22B . . 109.2 ?
C21 C22 H22B . . 109.2 ?
H22A C22 H22B . . 107.9 ?
C26 C23 C22 . . 111.2(4) ?
C26 C23 H23A . . 109.4 ?
C22 C23 H23A . . 109.4 ?
C26 C23 H23B . . 109.4 ?
C22 C23 H23B . . 109.4 ?
H23A C23 H23B . . 108.0 ?
N6 C24 C25 . . 122.8(5) ?
N6 C24 H24 . . 118.6 ?
C25 C24 H24 . . 118.6 ?
C24 C25 C26 . . 120.5(5) ?
C24 C25 H25 . . 119.8 ?
C26 C25 H25 . . 119.8 ?
C27 C26 C25 . . 116.3(5) ?
C27 C26 C23 . . 122.4(5) ?
C25 C26 C23 . . 121.3(5) ?
C28 C27 C26 . . 119.8(5) ?
C28 C27 H27 . . 120.1 ?
C26 C27 H27 . . 120.1 ?
N6 C28 C27 . . 124.1(5) ?
N6 C28 H28 . . 118.0 ?
C27 C28 H28 . . 118.0 ?
N7 C29 S3 . . 178.8(5) ?
N8 C30 S4 . . 178.8(5) ?

loop_
_geom_bond_atom_site_label_1
_geom_bond_atom_site_label_2
_geom_bond_site_symmetry_2
_geom_bond_distance
_geom_bond_publ_flag
Cu1 N3 1_565 1.961(5) y
Cu1 N1 . 2.008(4) y
Cu1 S1 . 2.3272(17) y
Cu1 S2 . 2.4142(18) y
Cu1 Cu2 . 2.8441(11) ?
Cu2 N4 1_545 1.911(5) y
Cu2 N2 4_576 1.977(4) y
Cu2 S2 . 2.4329(16) y
Cu2 S1 . 2.5630(18) y
Cu3 N8 1_545 1.952(5) y
Cu3 N5 . 2.008(4) y
Cu3 S4 . 2.4080(16) y
Cu3 S3 . 2.543(2) y
Cu3 Cu4 . 2.8390(13) ?
Cu4 N7 1_565 1.931(4) y
Cu4 N6 4_576 1.999(4) y
Cu4 S3 . 2.3844(16) y
Cu4 S4 . 2.513(2) y
S1 C14 . 1.657(6) ?
S2 C15 . 1.666(6) ?
S3 C29 . 1.668(6) ?
S4 C30 . 1.660(5) ?
N1 C5 . 1.343(7) ?
N1 C1 . 1.344(7) ?
N2 C9 . 1.333(7) ?
N2 C13 . 1.345(7) ?
N3 C14 . 1.162(6) ?
N4 C15 . 1.154(6) ?
N5 C20 . 1.341(6) ?
N5 C16 . 1.352(6) ?
N6 C28 . 1.338(7) ?
N6 C24 . 1.342(6) ?
N7 C29 . 1.155(6) ?
N8 C30 . 1.150(6) ?
C1 C2 . 1.386(7) ?
C1 H1 . 0.9300 ?
C2 C3 . 1.382(7) ?
C2 H2 . 0.9300 ?
C3 C4 . 1.378(7) ?
C3 C6 . 1.506(7) ?
C4 C5 . 1.385(7) ?
C4 H4 . 0.9300 ?
C5 H5 . 0.9300 ?
C6 C7 . 1.528(7) ?
C6 H6A . 0.9700 ?
C6 H6B . 0.9700 ?
C7 C8 . 1.537(7) ?
C7 H7A . 0.9700 ?
C7 H7B . 0.9700 ?
C8 C11 . 1.498(7) ?
C8 H8A . 0.9700 ?
C8 H8B . 0.9700 ?
C9 C10 . 1.379(7) ?
C9 H9 . 0.9300 ?
C10 C11 . 1.386(7) ?
C10 H10 . 0.9300 ?
C11 C12 . 1.387(8) ?
C12 C13 . 1.370(7) ?
C12 H12 . 0.9300 ?
C13 H13 . 0.9300 ?
C16 C17 . 1.384(7) ?
C16 H16 . 0.9300 ?
C17 C18 . 1.383(7) ?
C17 H17 . 0.9300 ?
C18 C19 . 1.400(7) ?
C18 C21 . 1.510(7) ?
C19 C20 . 1.391(7) ?
C19 H19 . 0.9300 ?
C20 H20 . 0.9300 ?
C21 C22 . 1.552(7) ?
C21 H21A . 0.9700 ?
C21 H21B . 0.9700 ?
C22 C23 . 1.524(7) ?
C22 H22A . 0.9700 ?
C22 H22B . 0.9700 ?
C23 C26 . 1.502(7) ?
C23 H23A . 0.9700 ?
C23 H23B . 0.9700 ?
C24 C25 . 1.382(7) ?
C24 H24 . 0.9300 ?
C25 C26 . 1.395(7) ?
C25 H25 . 0.9300 ?
C26 C27 . 1.385(7) ?
C27 C28 . 1.378(7) ?
C27 H27 . 0.9300 ?
C28 H28 . 0.9300 ?

loop_
_geom_torsion_atom_site_label_1
_geom_torsion_atom_site_label_2
_geom_torsion_atom_site_label_3
_geom_torsion_atom_site_label_4
_geom_torsion_site_symmetry_1
_geom_torsion_site_symmetry_4
_geom_torsion
_geom_torsion_publ_flag
N3 Cu1 Cu2 N4 1_565 1_545 178.9(2) ?
N1 Cu1 Cu2 N4 . 1_545 6.4(2) ?
S1 Cu1 Cu2 N4 . 1_545 -88.90(15) ?
S2 Cu1 Cu2 N4 . 1_545 89.73(15) ?
N3 Cu1 Cu2 N2 1_565 4_576 -5.2(2) ?
N1 Cu1 Cu2 N2 . 4_576 -177.7(2) ?
S1 Cu1 Cu2 N2 . 4_576 87.01(16) ?
S2 Cu1 Cu2 N2 . 4_576 -94.36(16) ?
N3 Cu1 Cu2 S2 1_565 . 89.15(16) ?
N1 Cu1 Cu2 S2 . . -83.30(18) ?
S1 Cu1 Cu2 S2 . . -178.63(6) ?
N3 Cu1 Cu2 S1 1_565 . -92.23(16) ?
N1 Cu1 Cu2 S1 . . 95.33(18) ?
S2 Cu1 Cu2 S1 . . 178.63(6) ?
N8 Cu3 Cu4 N7 1_545 1_565 -177.6(2) ?
N5 Cu3 Cu4 N7 . 1_565 9.9(2) ?
S4 Cu3 Cu4 N7 . 1_565 -86.81(16) ?
S3 Cu3 Cu4 N7 . 1_565 94.08(16) ?
N8 Cu3 Cu4 N6 1_545 4_576 -7.2(2) ?
N5 Cu3 Cu4 N6 . 4_576 -179.8(2) ?
S4 Cu3 Cu4 N6 . 4_576 83.55(15) ?
S3 Cu3 Cu4 N6 . 4_576 -95.56(15) ?
N8 Cu3 Cu4 S3 1_545 . 88.36(15) ?
N5 Cu3 Cu4 S3 . . -84.22(15) ?
S4 Cu3 Cu4 S3 . . 179.11(6) ?
N8 Cu3 Cu4 S4 1_545 . -90.75(15) ?
N5 Cu3 Cu4 S4 . . 96.68(15) ?
S3 Cu3 Cu4 S4 . . -179.11(6) ?
N3 Cu1 S1 C14 1_565 . -156.4(2) ?
N1 Cu1 S1 C14 . . -29.1(3) ?
S2 Cu1 S1 C14 . . 91.5(2) ?
Cu2 Cu1 S1 C14 . . 92.8(2) ?
N3 Cu1 S1 Cu2 1_565 . 110.80(15) ?
N1 Cu1 S1 Cu2 . . -121.89(15) ?
S2 Cu1 S1 Cu2 . . -1.21(5) ?
N4 Cu2 S1 C14 1_545 . 1.8(2) ?
N2 Cu2 S1 C14 4_576 . 151.8(2) ?
S2 Cu2 S1 C14 . . -99.89(19) ?
Cu1 Cu2 S1 C14 . . -101.03(19) ?
N4 Cu2 S1 Cu1 1_545 . 102.85(14) ?
N2 Cu2 S1 Cu1 4_576 . -107.21(13) ?
S2 Cu2 S1 Cu1 . . 1.14(5) ?
N3 Cu1 S2 C15 1_565 . -9.1(2) ?
N1 Cu1 S2 C15 . . -132.4(2) ?
S1 Cu1 S2 C15 . . 103.52(18) ?
Cu2 Cu1 S2 C15 . . 102.25(18) ?
N3 Cu1 S2 Cu2 1_565 . -111.32(14) ?
N1 Cu1 S2 Cu2 . . 125.39(14) ?
S1 Cu1 S2 Cu2 . . 1.27(6) ?
N4 Cu2 S2 C15 1_545 . 165.2(2) ?
N2 Cu2 S2 C15 4_576 . 11.7(3) ?
S1 Cu2 S2 C15 . . -93.1(2) ?
Cu1 Cu2 S2 C15 . . -92.0(2) ?
N4 Cu2 S2 Cu1 1_545 . -102.85(14) ?
N2 Cu2 S2 Cu1 4_576 . 103.71(15) ?
S1 Cu2 S2 Cu1 . . -1.10(5) ?
N7 Cu4 S3 C29 1_565 . 159.0(2) ?
N6 Cu4 S3 C29 4_576 . 16.1(2) ?
S4 Cu4 S3 C29 . . -92.70(19) ?
Cu3 Cu4 S3 C29 . . -93.46(19) ?
N7 Cu4 S3 Cu3 1_565 . -107.55(14) ?
N6 Cu4 S3 Cu3 4_576 . 109.58(15) ?
S4 Cu4 S3 Cu3 . . 0.76(5) ?
N8 Cu3 S3 C29 1_545 . -7.8(2) ?
N5 Cu3 S3 C29 . . -147.1(2) ?
S4 Cu3 S3 C29 . . 97.96(18) ?
Cu4 Cu3 S3 C29 . . 98.75(18) ?
N8 Cu3 S3 Cu4 1_545 . -106.56(13) ?
N5 Cu3 S3 Cu4 . . 114.11(13) ?
S4 Cu3 S3 Cu4 . . -0.79(5) ?
N8 Cu3 S4 C30 1_545 . -161.0(2) ?
N5 Cu3 S4 C30 . . -16.0(2) ?
S3 Cu3 S4 C30 . . 93.7(2) ?
Cu4 Cu3 S4 C30 . . 92.9(2) ?
N8 Cu3 S4 Cu4 1_545 . 106.06(13) ?
N5 Cu3 S4 Cu4 . . -108.92(14) ?
S3 Cu3 S4 Cu4 . . 0.75(5) ?
N7 Cu4 S4 C30 1_565 . 9.4(2) ?
N6 Cu4 S4 C30 4_576 . 144.6(2) ?
S3 Cu4 S4 C30 . . -101.67(18) ?
Cu3 Cu4 S4 C30 . . -100.87(18) ?
N7 Cu4 S4 Cu3 1_565 . 110.26(14) ?
N6 Cu4 S4 Cu3 4_576 . -114.48(13) ?
S3 Cu4 S4 Cu3 . . -0.80(5) ?
N3 Cu1 N1 C5 1_565 . -173.2(4) ?
S1 Cu1 N1 C5 . . 65.9(5) ?
S2 Cu1 N1 C5 . . -58.2(5) ?
Cu2 Cu1 N1 C5 . . -0.9(5) ?
N3 Cu1 N1 C1 1_565 . 8.3(5) ?
S1 Cu1 N1 C1 . . -112.5(4) ?
S2 Cu1 N1 C1 . . 123.3(4) ?
Cu2 Cu1 N1 C1 . . -179.3(4) ?
N8 Cu3 N5 C20 1_545 . -176.3(4) ?
S4 Cu3 N5 C20 . . 55.2(4) ?
S3 Cu3 N5 C20 . . -59.4(4) ?
Cu4 Cu3 N5 C20 . . -6.1(4) ?
N8 Cu3 N5 C16 1_545 . 2.9(6) ?
S4 Cu3 N5 C16 . . -125.6(4) ?
S3 Cu3 N5 C16 . . 119.8(4) ?
Cu4 Cu3 N5 C16 . . 173.1(4) ?
C5 N1 C1 C2 . . 0.1(9) ?
Cu1 N1 C1 C2 . . 178.6(4) ?
N1 C1 C2 C3 . . -1.2(9) ?
C1 C2 C3 C4 . . 2.1(8) ?
C1 C2 C3 C6 . . -176.5(5) ?
C2 C3 C4 C5 . . -2.0(8) ?
C6 C3 C4 C5 . . 176.6(5) ?
C1 N1 C5 C4 . . 0.0(9) ?
Cu1 N1 C5 C4 . . -178.5(4) ?
C3 C4 C5 N1 . . 1.0(9) ?
C4 C3 C6 C7 . . 136.2(5) ?
C2 C3 C6 C7 . . -45.3(8) ?
C3 C6 C7 C8 . . 175.6(5) y
C6 C7 C8 C11 . . 177.2(5) y
C13 N2 C9 C10 . . -2.0(8) ?
Cu2 N2 C9 C10 4_575 . 168.5(4) ?
N2 C9 C10 C11 . . 2.4(8) ?
C9 C10 C11 C12 . . -1.4(8) ?
C9 C10 C11 C8 . . 175.4(5) ?
C7 C8 C11 C10 . . -94.8(6) ?
C7 C8 C11 C12 . . 81.8(7) ?
C10 C11 C12 C13 . . 0.4(8) ?
C8 C11 C12 C13 . . -176.3(5) ?
C9 N2 C13 C12 . . 0.9(8) ?
Cu2 N2 C13 C12 4_575 . -169.6(5) ?
C11 C12 C13 N2 . . -0.1(9) ?
C20 N5 C16 C17 . . -1.1(8) ?
Cu3 N5 C16 C17 . . 179.7(4) ?
N5 C16 C17 C18 . . 0.2(8) ?
C16 C17 C18 C19 . . 0.9(8) ?
C16 C17 C18 C21 . . -179.2(5) ?
C17 C18 C19 C20 . . -1.1(8) ?
C21 C18 C19 C20 . . 179.0(5) ?
C16 N5 C20 C19 . . 0.9(8) ?
Cu3 N5 C20 C19 . . -179.9(4) ?
C18 C19 C20 N5 . . 0.2(8) ?
C17 C18 C21 C22 . . -31.1(7) ?
C19 C18 C21 C22 . . 148.7(5) ?
C18 C21 C22 C23 . . -160.9(5) y
C21 C22 C23 C26 . . -179.1(5) y
C28 N6 C24 C25 . . 0.2(8) ?
Cu4 N6 C24 C25 4_575 . 174.3(4) ?
N6 C24 C25 C26 . . 0.1(9) ?
C24 C25 C26 C27 . . 0.1(8) ?
C24 C25 C26 C23 . . 177.8(5) ?
C22 C23 C26 C27 . . 109.6(6) ?
C22 C23 C26 C25 . . -68.0(7) ?
C25 C26 C27 C28 . . -0.7(8) ?
C23 C26 C27 C28 . . -178.3(5) ?
C24 N6 C28 C27 . . -0.7(8) ?
Cu4 N6 C28 C27 4_575 . -174.9(4) ?
C26 C27 C28 N6 . . 1.0(9) ?
